data_2017064
loop_
_publ_author_name
'Koner, Rajesh'
'Goldberg, Israel'

_publ_section_title
;
 A unique two-dimensional coordination network of
 1-benzofuran-2,3-dicarboxylate with lanthanum(III) obtained by
 solvothermal synthesis
;
_journal_coeditor_code SK3297
_journal_issue 4
_journal_name_full 'Acta Crystallographica Section C'
_journal_page_first m149
_journal_page_last m151
_journal_paper_doi 10.1107/S0108270109007161
_journal_volume 65
_journal_year 2009
_chemical_formula_iupac '[La2 (C10 H4 O5)3 (H2 O)4]'
_chemical_formula_moiety 'C30 H20 La2 O19'
_chemical_formula_sum 'C30 H20 La2 O19'
_chemical_formula_weight 962.28
_chemical_name_systematic
;
poly[bis[diaqualanthanum(III)]tris(\m-1-benzofuran-2,3-dicarboxylato)]
;
_space_group_IT_number 2
_symmetry_cell_setting triclinic
_symmetry_space_group_name_Hall '-P 1'
_symmetry_space_group_name_H-M 'P -1'
_atom_sites_solution_hydrogens geom
_atom_sites_solution_primary direct
_atom_sites_solution_secondary difmap
_audit_creation_method SHELXL-97
_cell_angle_alpha 67.3835(9)
_cell_angle_beta 81.1791(9)
_cell_angle_gamma 84.8788(10)
_cell_formula_units_Z 2
_cell_length_a 9.1011(2)
_cell_length_b 13.1771(2)
_cell_length_c 13.7172(3)
_cell_measurement_reflns_used 5262
_cell_measurement_temperature 110(2)
_cell_measurement_theta_max 28.22
_cell_measurement_theta_min 1.41
_cell_volume 1499.76(5)
_computing_cell_refinement 'DENZO (Otwinowski & Minor, 1997)'
_computing_data_collection 'COLLECT (Nonius, 1999)'
_computing_data_reduction 'DENZO (Otwinowski & Minor, 1997)'
_computing_molecular_graphics
;
ORTEPIII (Burnett & Johnson, 1996) and
Mercury (Macrae <i>et al.</i>,  2006)
;
_computing_publication_material 'SHELXL97 (Sheldrick, 2008)'
_computing_structure_refinement 'SHELXL97 (Sheldrick, 2008)'
_computing_structure_solution 'SIR97 (Altomare <i>et al.</i>,  1999)'
_diffrn_ambient_temperature 110(2)
_diffrn_detector_area_resol_mean 12.8
_diffrn_measured_fraction_theta_full 0.969
_diffrn_measured_fraction_theta_max 0.969
_diffrn_measurement_device_type 'Nonius KappaCCD'
_diffrn_measurement_method '1\% \f and \w'
_diffrn_radiation_monochromator graphite
_diffrn_radiation_source 'fine-focus sealed tube'
_diffrn_radiation_type MoK\a
_diffrn_radiation_wavelength 0.71073
_diffrn_reflns_av_R_equivalents 0.0380
_diffrn_reflns_av_sigmaI/netI 0.0537
_diffrn_reflns_limit_h_max 12
_diffrn_reflns_limit_h_min 0
_diffrn_reflns_limit_k_max 17
_diffrn_reflns_limit_k_min -17
_diffrn_reflns_limit_l_max 18
_diffrn_reflns_limit_l_min -17
_diffrn_reflns_number 16461
_diffrn_reflns_theta_full 28.22
_diffrn_reflns_theta_max 28.22
_diffrn_reflns_theta_min 2.74
_diffrn_standards_number 0
_exptl_absorpt_coefficient_mu 2.904
_exptl_absorpt_correction_T_max 0.7600
_exptl_absorpt_correction_T_min 0.4297
_exptl_absorpt_correction_type multi-scan
_exptl_absorpt_process_details '(Blessing, 1995)'
_exptl_crystal_colour colorless
_exptl_crystal_density_diffrn 2.131
_exptl_crystal_density_method 'not measured'
_exptl_crystal_description prism
_exptl_crystal_F_000 932
_exptl_crystal_size_max 0.35
_exptl_crystal_size_mid 0.20
_exptl_crystal_size_min 0.10
_refine_diff_density_max 2.681
_refine_diff_density_min -1.671
_refine_ls_extinction_method none
_refine_ls_goodness_of_fit_ref 1.032
_refine_ls_hydrogen_treatment constr
_refine_ls_matrix_type full
_refine_ls_number_parameters 460
_refine_ls_number_reflns 7169
_refine_ls_number_restraints 0
_refine_ls_restrained_S_all 1.032
_refine_ls_R_factor_all 0.0622
_refine_ls_R_factor_gt 0.0409
_refine_ls_shift/su_max 0.000
_refine_ls_shift/su_mean 0.000
_refine_ls_structure_factor_coef Fsqd
_refine_ls_weighting_details 'calc w=1/[\s^2^(Fo^2^)+(0.051P)^2^+2.8316P] where P=(Fo^2^+2Fc^2^)/3'
_refine_ls_weighting_scheme calc
_refine_ls_wR_factor_gt 0.0902
_refine_ls_wR_factor_ref 0.1011
_reflns_number_gt 5523
_reflns_number_total 7169
_reflns_threshold_expression I>2\s(I)
_cod_data_source_file sk3297.cif
_cod_data_source_block I
_cod_database_code 2017064
_cod_database_fobs_code 2017064

loop_
_symmetry_equiv_pos_as_xyz
'x, y, z'
'-x, -y, -z'

loop_
_atom_site_type_symbol
_atom_site_label
_atom_site_fract_x
_atom_site_fract_y
_atom_site_fract_z
_atom_site_U_iso_or_equiv
_atom_site_adp_type
_atom_site_calc_flag
_atom_site_refinement_flags
_atom_site_occupancy
_atom_site_disorder_assembly
_atom_site_disorder_group
La La1 0.06077(3) 0.321951(19) 0.05849(2) 0.01504(8) Uani d . 1 . .
La La2 0.26622(3) 0.04442(2) -0.01223(2) 0.01827(9) Uani d . 1 . .
O O3 -0.1532(4) 0.3784(3) 0.1782(3) 0.0253(8) Uani d . 1 . .
H H3A -0.1679 0.4441 0.1844 0.030 Uiso d R 1 . .
H H3B -0.2497 0.3607 0.1941 0.030 Uiso d R 1 . .
O O4 -0.1171(4) 0.1625(3) 0.1647(3) 0.0247(8) Uani d . 1 . .
H H4A -0.1079 0.0978 0.1562 0.030 Uiso d R 1 . .
H H4B -0.2113 0.1810 0.1508 0.030 Uiso d R 1 . .
O O5 0.3074(4) -0.1471(3) -0.0142(3) 0.0250(8) Uani d . 1 . .
H H5A 0.2530 -0.2077 0.0188 0.030 Uiso d R 1 . .
H H5B 0.3872 -0.1752 -0.0438 0.030 Uiso d R 1 . .
O O6 0.4147(4) 0.2191(3) -0.0809(3) 0.0263(8) Uani d . 1 . .
H H6A 0.4861 0.2437 -0.1357 0.032 Uiso d R 1 . .
H H6B 0.4082 0.2671 -0.0496 0.032 Uiso d R 1 . .
O O7 0.2093(4) 0.1335(2) 0.1227(2) 0.0178(7) Uani d . 1 . .
O O8 0.1638(4) 0.2158(2) 0.2368(3) 0.0193(7) Uani d . 1 . .
C C9 0.2192(5) 0.1366(4) 0.2134(4) 0.0177(9) Uani d . 1 . .
C C10 0.2958(5) 0.0450(4) 0.2933(4) 0.0177(9) Uani d . 1 . .
O O11 0.2447(4) 0.0358(3) 0.3961(3) 0.0217(7) Uani d . 1 . .
C C12 0.3327(6) -0.0467(4) 0.4596(4) 0.0207(10) Uani d . 1 . .
C C13 0.3190(6) -0.0814(4) 0.5699(4) 0.0255(11) Uani d . 1 . .
H H13 0.2453 -0.0515 0.6093 0.031 Uiso calc R 1 . .
C C14 0.4212(6) -0.1628(4) 0.6178(4) 0.0249(11) Uani d . 1 . .
H H14 0.4168 -0.1907 0.6931 0.030 Uiso calc R 1 . .
C C15 0.5304(6) -0.2055(4) 0.5594(4) 0.0246(11) Uani d . 1 . .
H H15 0.5992 -0.2605 0.5957 0.030 Uiso calc R 1 . .
C C16 0.5405(6) -0.1689(4) 0.4490(4) 0.0232(11) Uani d . 1 . .
H H16 0.6149 -0.1982 0.4094 0.028 Uiso calc R 1 . .
C C17 0.4379(6) -0.0880(4) 0.3985(4) 0.0199(10) Uani d . 1 . .
C C18 0.4115(5) -0.0281(4) 0.2890(4) 0.0193(10) Uani d . 1 . .
C C19 0.5067(6) -0.0417(4) 0.1970(4) 0.0214(10) Uani d . 1 . .
O O20 0.6313(5) -0.0865(4) 0.2116(3) 0.0423(12) Uani d . 1 . .
O O21 0.4645(4) -0.0066(3) 0.1042(2) 0.0201(7) Uani d . 1 . .
O O22 0.3369(4) 0.3562(3) 0.0274(3) 0.0191(7) Uani d . 1 . .
O O23 0.5356(4) 0.2778(3) 0.1121(3) 0.0248(8) Uani d . 1 . .
C C24 0.4298(5) 0.3472(4) 0.0910(4) 0.0195(10) Uani d . 1 . .
C C25 0.4102(5) 0.4274(4) 0.1455(3) 0.0161(9) Uani d . 1 . .
O O26 0.5151(4) 0.4155(3) 0.2130(3) 0.0202(7) Uani d . 1 . .
C C27 0.4823(5) 0.4947(4) 0.2556(4) 0.0180(9) Uani d . 1 . .
C C28 0.5562(6) 0.5084(4) 0.3302(4) 0.0252(11) Uani d . 1 . .
H H28 0.6394 0.4628 0.3568 0.030 Uiso calc R 1 . .
C C29 0.5020(6) 0.5930(4) 0.3642(4) 0.0251(11) Uani d . 1 . .
H H29 0.5497 0.6063 0.4149 0.030 Uiso calc R 1 . .
C C30 0.3772(6) 0.6594(4) 0.3248(4) 0.0254(11) Uani d . 1 . .
H H30 0.3424 0.7163 0.3499 0.031 Uiso calc R 1 . .
C C31 0.3044(5) 0.6436(4) 0.2503(4) 0.0194(10) Uani d . 1 . .
H H31 0.2203 0.6884 0.2242 0.023 Uiso calc R 1 . .
C C32 0.3591(5) 0.5591(4) 0.2147(4) 0.0165(9) Uani d . 1 . .
C C33 0.3141(5) 0.5142(4) 0.1428(4) 0.0191(10) Uani d . 1 . .
C C34 0.1897(5) 0.5609(4) 0.0805(4) 0.0169(9) Uani d . 1 . .
O O35 0.1026(4) 0.4983(2) 0.0658(3) 0.0193(7) Uani d . 1 . .
O O36 0.1640(4) 0.6629(3) 0.0458(3) 0.0199(7) Uani d . 1 . .
O O37 0.1042(4) 0.2168(2) -0.0676(3) 0.0199(7) Uani d . 1 . .
O O38 0.1452(3) 0.3949(2) -0.1493(3) 0.0156(6) Uani d . 1 . .
C C39 0.1216(5) 0.3037(4) -0.1542(4) 0.0189(10) Uani d . 1 . .
C C40 0.1070(5) 0.2876(4) -0.2517(4) 0.0173(9) Uani d . 1 . .
O O41 0.1398(4) 0.3738(3) -0.3479(3) 0.0206(7) Uani d . 1 . .
C C42 0.1011(6) 0.3386(4) -0.4222(4) 0.0230(10) Uani d . 1 . .
C C43 0.1165(6) 0.3988(5) -0.5324(4) 0.0319(12) Uani d . 1 . .
H H43 0.1579 0.4696 -0.5634 0.038 Uiso calc R 1 . .
C C44 0.0685(7) 0.3492(5) -0.5925(5) 0.0385(14) Uani d . 1 . .
H H44 0.0769 0.3867 -0.6676 0.046 Uiso calc R 1 . .
C C45 0.0066(7) 0.2439(5) -0.5461(4) 0.0369(14) Uani d . 1 . .
H H45 -0.0256 0.2122 -0.5905 0.044 Uiso calc R 1 . .
C C46 -0.0076(6) 0.1863(4) -0.4373(4) 0.0299(12) Uani d . 1 . .
H H46 -0.0498 0.1157 -0.4064 0.036 Uiso calc R 1 . .
C C47 0.0416(6) 0.2342(4) -0.3739(4) 0.0224(10) Uani d . 1 . .
C C48 0.0477(5) 0.2017(4) -0.2612(4) 0.0191(10) Uani d . 1 . .
C C49 -0.0203(6) 0.1032(4) -0.1738(4) 0.0222(10) Uani d . 1 . .
O O50 0.0587(5) 0.0263(3) -0.1143(3) 0.0307(9) Uani d . 1 . .
O O51 -0.1586(4) 0.1005(3) -0.1629(3) 0.0322(9) Uani d . 1 . .

loop_
_atom_site_aniso_label
_atom_site_aniso_U_11
_atom_site_aniso_U_22
_atom_site_aniso_U_33
_atom_site_aniso_U_12
_atom_site_aniso_U_13
_atom_site_aniso_U_23
La1 0.01812(14) 0.01060(13) 0.01831(15) 0.00212(10) -0.00517(10) -0.00706(10)
La2 0.02901(17) 0.01110(13) 0.01748(15) 0.00381(11) -0.00860(11) -0.00731(11)
O3 0.0237(18) 0.0168(16) 0.033(2) 0.0016(14) 0.0051(15) -0.0107(15)
O4 0.032(2) 0.0159(16) 0.0281(19) -0.0011(15) -0.0107(15) -0.0078(14)
O5 0.0278(19) 0.0144(15) 0.036(2) -0.0019(14) 0.0036(16) -0.0151(15)
O6 0.034(2) 0.0172(16) 0.0256(19) 0.0006(15) 0.0051(15) -0.0094(14)
O7 0.0274(18) 0.0160(15) 0.0117(16) 0.0044(14) -0.0051(13) -0.0071(12)
O8 0.0253(18) 0.0150(15) 0.0200(17) 0.0048(14) -0.0062(14) -0.0091(13)
C9 0.018(2) 0.015(2) 0.019(2) 0.0006(18) -0.0040(18) -0.0054(18)
C10 0.025(2) 0.015(2) 0.014(2) -0.0003(19) -0.0044(18) -0.0063(18)
O11 0.0272(18) 0.0219(17) 0.0167(17) 0.0022(15) -0.0045(14) -0.0080(14)
C12 0.028(3) 0.017(2) 0.019(2) -0.003(2) -0.006(2) -0.0075(19)
C13 0.028(3) 0.025(2) 0.026(3) 0.002(2) -0.004(2) -0.012(2)
C14 0.033(3) 0.022(2) 0.019(3) 0.000(2) -0.008(2) -0.006(2)
C15 0.032(3) 0.017(2) 0.023(3) 0.001(2) -0.009(2) -0.0041(19)
C16 0.034(3) 0.018(2) 0.019(2) 0.005(2) -0.005(2) -0.0089(19)
C17 0.027(3) 0.014(2) 0.019(2) -0.0024(19) -0.009(2) -0.0047(18)
C18 0.028(3) 0.012(2) 0.018(2) 0.0000(19) -0.010(2) -0.0045(18)
C19 0.038(3) 0.014(2) 0.015(2) 0.007(2) -0.007(2) -0.0087(18)
O20 0.048(3) 0.054(3) 0.025(2) 0.037(2) -0.0127(18) -0.0197(19)
O21 0.0293(19) 0.0173(15) 0.0148(16) 0.0012(14) -0.0069(14) -0.0062(13)
O22 0.0190(17) 0.0207(16) 0.0206(17) 0.0011(14) -0.0030(13) -0.0112(14)
O23 0.0191(17) 0.0292(19) 0.0258(19) 0.0124(15) -0.0058(14) -0.0117(15)
C24 0.022(2) 0.018(2) 0.017(2) 0.0007(19) -0.0026(19) -0.0044(18)
C25 0.019(2) 0.016(2) 0.012(2) -0.0009(18) -0.0046(17) -0.0026(17)
O26 0.0238(18) 0.0201(16) 0.0195(17) 0.0028(14) -0.0073(14) -0.0097(14)
C27 0.021(2) 0.019(2) 0.016(2) -0.0014(19) -0.0026(18) -0.0081(18)
C28 0.026(3) 0.027(3) 0.027(3) 0.004(2) -0.011(2) -0.013(2)
C29 0.028(3) 0.029(3) 0.024(3) -0.006(2) -0.008(2) -0.013(2)
C30 0.030(3) 0.021(2) 0.030(3) 0.000(2) -0.005(2) -0.014(2)
C31 0.018(2) 0.020(2) 0.022(2) -0.0019(19) -0.0035(19) -0.0087(19)
C32 0.014(2) 0.016(2) 0.016(2) -0.0022(18) -0.0013(17) -0.0028(17)
C33 0.014(2) 0.020(2) 0.023(3) -0.0035(19) -0.0035(18) -0.0067(19)
C34 0.020(2) 0.020(2) 0.016(2) 0.0006(19) -0.0028(18) -0.0124(18)
O35 0.0197(17) 0.0143(15) 0.0277(19) 0.0027(13) -0.0078(14) -0.0109(14)
O36 0.0220(17) 0.0150(15) 0.0244(18) 0.0039(14) -0.0104(14) -0.0075(13)
O37 0.0267(18) 0.0134(15) 0.0204(17) 0.0030(14) -0.0093(14) -0.0056(13)
O38 0.0097(14) 0.0086(13) 0.0257(17) 0.0007(12) -0.0024(12) -0.0037(12)
C39 0.016(2) 0.018(2) 0.024(3) 0.0051(19) -0.0075(19) -0.0080(19)
C40 0.020(2) 0.015(2) 0.015(2) 0.0040(18) -0.0055(18) -0.0030(18)
O41 0.0225(17) 0.0195(16) 0.0185(17) -0.0038(14) -0.0015(13) -0.0055(13)
C42 0.025(3) 0.022(2) 0.025(3) -0.002(2) -0.007(2) -0.010(2)
C43 0.032(3) 0.034(3) 0.028(3) -0.007(2) -0.002(2) -0.009(2)
C44 0.049(4) 0.044(3) 0.022(3) -0.007(3) -0.005(3) -0.009(3)
C45 0.050(4) 0.046(3) 0.022(3) -0.011(3) -0.003(3) -0.019(3)
C46 0.036(3) 0.029(3) 0.029(3) -0.007(2) -0.005(2) -0.015(2)
C47 0.025(3) 0.028(3) 0.017(2) -0.002(2) -0.0001(19) -0.013(2)
C48 0.020(2) 0.022(2) 0.018(2) 0.0020(19) -0.0022(18) -0.0102(19)
C49 0.037(3) 0.014(2) 0.021(3) -0.002(2) -0.002(2) -0.0135(19)
O50 0.056(3) 0.0175(16) 0.0237(19) -0.0017(17) -0.0184(18) -0.0086(15)
O51 0.029(2) 0.0211(18) 0.044(2) -0.0058(16) 0.0112(17) -0.0140(17)

loop_
_atom_type_symbol
_atom_type_description
_atom_type_scat_dispersion_real
_atom_type_scat_dispersion_imag
_atom_type_scat_source
C C 0.0033 0.0016 'International Tables Vol C Tables 4.2.6.8 and 6.1.1.4'
H H 0.0000 0.0000 'International Tables Vol C Tables 4.2.6.8 and 6.1.1.4'
La La -0.2871 2.4523 'International Tables Vol C Tables 4.2.6.8 and 6.1.1.4'
O O 0.0106 0.0060 'International Tables Vol C Tables 4.2.6.8 and 6.1.1.4'

loop_
_geom_angle_atom_site_label_1
_geom_angle_atom_site_label_2
_geom_angle_atom_site_label_3
_geom_angle_site_symmetry_1
_geom_angle_site_symmetry_3
_geom_angle
_geom_angle_publ_flag
O35 La1 O22 . . 69.57(10) ?
O35 La1 O37 . . 141.73(11) ?
O22 La1 O37 . . 89.61(10) ?
O35 La1 O8 . . 91.94(10) ?
O22 La1 O8 . . 72.73(10) ?
O37 La1 O8 . . 112.72(9) ?
O35 La1 O4 . . 135.46(11) ?
O22 La1 O4 . . 138.51(10) ?
O37 La1 O4 . . 81.20(11) ?
O8 La1 O4 . . 73.89(11) ?
O35 La1 O3 . . 68.29(11) ?
O22 La1 O3 . . 130.19(11) ?
O37 La1 O3 . . 140.19(11) ?
O8 La1 O3 . . 83.34(10) ?
O4 La1 O3 . . 68.24(11) ?
O35 La1 O7 . . 131.44(10) ?
O22 La1 O7 . . 70.57(10) ?
O37 La1 O7 . . 62.78(9) ?
O8 La1 O7 . . 50.01(9) ?
O4 La1 O7 . . 69.26(10) ?
O3 La1 O7 . . 123.49(10) ?
O35 La1 O36 . 2_565 110.78(10) ?
O22 La1 O36 . 2_565 141.15(11) ?
O37 La1 O36 . 2_565 66.07(10) ?
O8 La1 O36 . 2_565 143.53(11) ?
O4 La1 O36 . 2_565 69.90(10) ?
O3 La1 O36 . 2_565 79.47(11) ?
O7 La1 O36 . 2_565 117.60(10) ?
O35 La1 O38 . . 92.06(10) ?
O22 La1 O38 . . 72.41(10) ?
O37 La1 O38 . . 50.28(9) ?
O8 La1 O38 . . 140.92(10) ?
O4 La1 O38 . . 125.59(10) ?
O3 La1 O38 . . 133.67(10) ?
O7 La1 O38 . . 101.27(9) ?
O36 La1 O38 2_565 . 68.75(10) ?
O35 La1 O35 . 2_565 63.84(12) ?
O22 La1 O35 . 2_565 112.56(10) ?
O37 La1 O35 . 2_565 98.27(9) ?
O8 La1 O35 . 2_565 148.79(9) ?
O4 La1 O35 . 2_565 108.78(10) ?
O3 La1 O35 . 2_565 69.88(10) ?
O7 La1 O35 . 2_565 161.03(9) ?
O36 La1 O35 2_565 2_565 47.69(9) ?
O38 La1 O35 . 2_565 63.81(9) ?
O35 La1 C9 . . 112.31(12) ?
O22 La1 C9 . . 69.72(12) ?
O37 La1 C9 . . 88.09(11) ?
O8 La1 C9 . . 24.66(11) ?
O4 La1 C9 . . 69.62(12) ?
O3 La1 C9 . . 103.62(12) ?
O7 La1 C9 . . 25.34(11) ?
O36 La1 C9 2_565 . 134.54(12) ?
O38 La1 C9 . . 122.71(11) ?
O35 La1 C9 2_565 . 173.18(11) ?
O35 La1 C39 . . 117.20(12) ?
O22 La1 C39 . . 83.42(12) ?
O37 La1 C39 . . 25.61(11) ?
O8 La1 C39 . . 132.91(10) ?
O4 La1 C39 . . 102.27(12) ?
O3 La1 C39 . . 140.12(12) ?
O7 La1 C39 . . 84.11(10) ?
O36 La1 C39 2_565 . 61.36(11) ?
O38 La1 C39 . . 25.14(11) ?
O35 La1 C39 2_565 . 77.84(11) ?
C9 La1 C39 . . 108.94(12) ?
O21 La2 O37 . . 129.19(10) ?
O21 La2 O7 . . 70.47(10) ?
O37 La2 O7 . . 64.96(10) ?
O21 La2 O5 . . 85.94(11) ?
O37 La2 O5 . . 144.54(11) ?
O7 La2 O5 . . 138.27(11) ?
O21 La2 O51 . 2 73.94(12) ?
O37 La2 O51 . 2 112.42(11) ?
O7 La2 O51 . 2 72.22(11) ?
O5 La2 O51 . 2 68.30(11) ?
O21 La2 O6 . . 77.14(11) ?
O37 La2 O6 . . 67.23(11) ?
O7 La2 O6 . . 72.19(11) ?
O5 La2 O6 . . 136.46(11) ?
O51 La2 O6 2 . 139.84(12) ?
O21 La2 O50 . . 160.56(10) ?
O37 La2 O50 . . 69.01(11) ?
O7 La2 O50 . . 120.39(11) ?
O5 La2 O50 . . 75.54(11) ?
O51 La2 O50 2 . 93.42(12) ?
O6 La2 O50 . . 120.59(11) ?
O21 La2 O20 . 2_655 112.89(12) ?
O37 La2 O20 . 2_655 89.69(11) ?
O7 La2 O20 . 2_655 142.09(13) ?
O5 La2 O20 . 2_655 78.45(12) ?
O51 La2 O20 2 2_655 145.68(13) ?
O6 La2 O20 . 2_655 72.08(14) ?
O50 La2 O20 . 2_655 69.53(13) ?
O21 La2 O21 . 2_655 65.08(12) ?
O37 La2 O21 . 2_655 128.38(10) ?
O7 La2 O21 . 2_655 126.82(10) ?
O5 La2 O21 . 2_655 65.68(10) ?
O51 La2 O21 2 2_655 118.97(10) ?
O6 La2 O21 . 2_655 70.81(10) ?
O50 La2 O21 . 2_655 111.00(11) ?
O20 La2 O21 2_655 2_655 48.92(10) ?
O21 La2 C19 . 2_655 89.90(12) ?
O37 La2 C19 . 2_655 110.40(11) ?
O7 La2 C19 . 2_655 141.60(12) ?
O5 La2 C19 . 2_655 68.74(12) ?
O51 La2 C19 2 2_655 134.86(11) ?
O6 La2 C19 . 2_655 71.40(12) ?
O50 La2 C19 . 2_655 88.84(13) ?
O20 La2 C19 2_655 2_655 23.97(12) ?
O21 La2 C19 2_655 2_655 25.07(11) ?
La1 O3 H3A . . 126.7 ?
La1 O3 H3B . . 130.1 ?
H3A O3 H3B . . 95.8 ?
La1 O4 H4A . . 122.7 ?
La1 O4 H4B . . 112.0 ?
H4A O4 H4B . . 99.0 ?
La2 O5 H5A . . 131.2 ?
La2 O5 H5B . . 128.5 ?
H5A O5 H5B . . 100.1 ?
La2 O6 H6A . . 130.3 ?
La2 O6 H6B . . 124.7 ?
H6A O6 H6B . . 104.8 ?
C9 O7 La2 . . 151.6(3) ?
C9 O7 La1 . . 93.4(2) ?
La2 O7 La1 . . 115.01(11) ?
C9 O8 La1 . . 95.9(3) ?
O8 C9 O7 . . 120.8(4) ?
O8 C9 C10 . . 118.9(4) ?
O7 C9 C10 . . 120.3(4) ?
O8 C9 La1 . . 59.5(2) ?
O7 C9 La1 . . 61.3(2) ?
C10 C9 La1 . . 178.3(3) ?
C18 C10 O11 . . 112.2(4) ?
C18 C10 C9 . . 135.3(4) ?
O11 C10 C9 . . 112.3(4) ?
C10 O11 C12 . . 105.4(3) ?
O11 C12 C17 . . 111.0(4) ?
O11 C12 C13 . . 124.1(4) ?
C17 C12 C13 . . 124.9(4) ?
C14 C13 C12 . . 114.7(4) ?
C14 C13 H13 . . 122.6 ?
C12 C13 H13 . . 122.6 ?
C13 C14 C15 . . 122.4(5) ?
C13 C14 H14 . . 118.8 ?
C15 C14 H14 . . 118.8 ?
C16 C15 C14 . . 121.3(4) ?
C16 C15 H15 . . 119.4 ?
C14 C15 H15 . . 119.4 ?
C15 C16 C17 . . 117.7(4) ?
C15 C16 H16 . . 121.1 ?
C17 C16 H16 . . 121.1 ?
C12 C17 C16 . . 119.0(4) ?
C12 C17 C18 . . 105.8(4) ?
C16 C17 C18 . . 135.2(4) ?
C10 C18 C17 . . 105.5(4) ?
C10 C18 C19 . . 130.9(4) ?
C17 C18 C19 . . 123.3(4) ?
O20 C19 O21 . . 120.4(4) ?
O20 C19 C18 . . 117.8(4) ?
O21 C19 C18 . . 121.9(4) ?
O20 C19 La2 . 2_655 58.8(3) ?
O21 C19 La2 . 2_655 62.1(2) ?
C18 C19 La2 . 2_655 170.9(4) ?
C19 O20 La2 . 2_655 97.3(3) ?
C19 O21 La2 . . 151.0(3) ?
C19 O21 La2 . 2_655 92.8(3) ?
La2 O21 La2 . 2_655 114.92(12) ?
C24 O22 La1 . . 132.0(3) ?
O23 C24 O22 . . 126.2(4) ?
O23 C24 C25 . . 117.3(4) ?
O22 C24 C25 . . 116.5(4) ?
C33 C25 O26 . . 110.3(4) ?
C33 C25 C24 . . 135.1(4) ?
O26 C25 C24 . . 114.5(4) ?
C27 O26 C25 . . 107.3(3) ?
O26 C27 C28 . . 125.9(4) ?
O26 C27 C32 . . 110.0(4) ?
C28 C27 C32 . . 124.1(4) ?
C27 C28 C29 . . 116.2(4) ?
C27 C28 H28 . . 121.9 ?
C29 C28 H28 . . 121.9 ?
C28 C29 C30 . . 121.2(5) ?
C28 C29 H29 . . 119.4 ?
C30 C29 H29 . . 119.4 ?
C31 C30 C29 . . 121.5(4) ?
C31 C30 H30 . . 119.2 ?
C29 C30 H30 . . 119.2 ?
C30 C31 C32 . . 117.7(4) ?
C30 C31 H31 . . 121.1 ?
C32 C31 H31 . . 121.1 ?
C27 C32 C31 . . 119.3(4) ?
C27 C32 C33 . . 105.8(4) ?
C31 C32 C33 . . 134.9(4) ?
C25 C33 C32 . . 106.6(4) ?
C25 C33 C34 . . 130.2(4) ?
C32 C33 C34 . . 123.2(4) ?
O36 C34 O35 . . 119.5(4) ?
O36 C34 C33 . . 119.5(4) ?
O35 C34 C33 . . 120.8(4) ?
O36 C34 La1 . 2_565 56.1(2) ?
O35 C34 La1 . 2_565 63.7(2) ?
C33 C34 La1 . 2_565 175.3(3) ?
C34 O35 La1 . . 148.9(3) ?
C34 O35 La1 . 2_565 92.0(3) ?
La1 O35 La1 . 2_565 116.16(12) ?
C34 O36 La1 . 2_565 100.6(3) ?
C39 O37 La2 . . 128.6(3) ?
C39 O37 La1 . . 95.3(3) ?
La2 O37 La1 . . 116.81(12) ?
C39 O38 La1 . . 92.5(3) ?
O38 C39 O37 . . 119.7(4) ?
O38 C39 C40 . . 125.0(4) ?
O37 C39 C40 . . 115.3(4) ?
O38 C39 La1 . . 62.3(2) ?
O37 C39 La1 . . 59.1(2) ?
C40 C39 La1 . . 163.8(3) ?
C48 C40 O41 . . 113.3(4) ?
C48 C40 C39 . . 128.0(4) ?
O41 C40 C39 . . 118.2(4) ?
C42 O41 C40 . . 104.6(4) ?
O41 C42 C47 . . 111.2(4) ?
O41 C42 C43 . . 125.3(5) ?
C47 C42 C43 . . 123.6(5) ?
C44 C43 C42 . . 116.0(5) ?
C44 C43 H43 . . 122.0 ?
C42 C43 H43 . . 122.0 ?
C43 C44 C45 . . 121.9(5) ?
C43 C44 H44 . . 119.0 ?
C45 C44 H44 . . 119.0 ?
C46 C45 C44 . . 121.0(5) ?
C46 C45 H45 . . 119.5 ?
C44 C45 H45 . . 119.5 ?
C45 C46 C47 . . 118.4(5) ?
C45 C46 H46 . . 120.8 ?
C47 C46 H46 . . 120.8 ?
C46 C47 C42 . . 119.1(5) ?
C46 C47 C48 . . 135.2(5) ?
C42 C47 C48 . . 105.7(4) ?
C40 C48 C47 . . 105.2(4) ?
C40 C48 C49 . . 127.4(4) ?
C47 C48 C49 . . 126.6(4) ?
O51 C49 O50 . . 122.2(5) ?
O51 C49 C48 . . 116.0(4) ?
O50 C49 C48 . . 121.8(5) ?
C49 O50 La2 . . 127.8(3) ?
C49 O51 La2 . 2 113.2(3) ?

loop_
_geom_bond_atom_site_label_1
_geom_bond_atom_site_label_2
_geom_bond_site_symmetry_2
_geom_bond_distance
_geom_bond_publ_flag
La1 O35 . 2.430(3) yes
La1 O22 . 2.535(3) yes
La1 O37 . 2.570(3) yes
La1 O8 . 2.580(3) yes
La1 O4 . 2.586(3) yes
La1 O3 . 2.596(3) yes
La1 O7 . 2.618(3) yes
La1 O36 2_565 2.622(3) yes
La1 O38 . 2.644(3) yes
La1 O35 2_565 2.787(3) yes
La1 C9 . 2.979(4) ?
La1 C39 . 2.983(5) ?
La2 O21 . 2.470(3) yes
La2 O37 . 2.515(3) yes
La2 O7 . 2.517(3) yes
La2 O5 . 2.528(3) yes
La2 O51 2 2.542(4) yes
La2 O6 . 2.551(4) yes
La2 O50 . 2.594(4) yes
La2 O20 2_655 2.607(4) yes
La2 O21 2_655 2.677(3) yes
La2 C19 2_655 3.025(5) ?
O3 H3A . 0.8995 ?
O3 H3B . 0.9002 ?
O4 H4A . 0.8997 ?
O4 H4B . 0.8985 ?
O5 H5A . 0.8999 ?
O5 H5B . 0.8988 ?
O6 H6A . 0.8907 ?
O6 H6B . 0.8837 ?
O7 C9 . 1.278(5) ?
O8 C9 . 1.250(5) ?
C9 C10 . 1.487(6) ?
C10 C18 . 1.373(6) ?
C10 O11 . 1.377(5) ?
O11 C12 . 1.383(5) ?
C12 C17 . 1.389(7) ?
C12 C13 . 1.391(7) ?
C13 C14 . 1.384(7) ?
C13 H13 . 0.9500 ?
C14 C15 . 1.396(7) ?
C14 H14 . 0.9500 ?
C15 C16 . 1.392(7) ?
C15 H15 . 0.9500 ?
C16 C17 . 1.393(6) ?
C16 H16 . 0.9500 ?
C17 C18 . 1.450(6) ?
C18 C19 . 1.478(6) ?
C19 O20 . 1.239(6) ?
C19 O21 . 1.284(5) ?
C19 La2 2_655 3.025(5) ?
O20 La2 2_655 2.607(4) ?
O21 La2 2_655 2.677(3) ?
O22 C24 . 1.272(6) ?
O23 C24 . 1.253(5) ?
C24 C25 . 1.497(6) ?
C25 C33 . 1.369(6) ?
C25 O26 . 1.388(5) ?
O26 C27 . 1.371(5) ?
C27 C28 . 1.382(7) ?
C27 C32 . 1.396(6) ?
C28 C29 . 1.391(7) ?
C28 H28 . 0.9500 ?
C29 C30 . 1.412(7) ?
C29 H29 . 0.9500 ?
C30 C31 . 1.387(7) ?
C30 H30 . 0.9500 ?
C31 C32 . 1.404(6) ?
C31 H31 . 0.9500 ?
C32 C33 . 1.452(7) ?
C33 C34 . 1.469(6) ?
C34 O36 . 1.255(5) ?
C34 O35 . 1.282(6) ?
C34 La1 2_565 3.107(5) ?
O35 La1 2_565 2.787(3) ?
O36 La1 2_565 2.622(3) ?
O37 C39 . 1.295(6) ?
O38 C39 . 1.269(6) ?
C39 C40 . 1.459(6) ?
C40 C48 . 1.354(7) ?
C40 O41 . 1.381(5) ?
O41 C42 . 1.372(6) ?
C42 C47 . 1.396(7) ?
C42 C43 . 1.402(7) ?
C43 C44 . 1.369(8) ?
C43 H43 . 0.9500 ?
C44 C45 . 1.414(9) ?
C44 H44 . 0.9500 ?
C45 C46 . 1.381(8) ?
C45 H45 . 0.9500 ?
C46 C47 . 1.395(7) ?
C46 H46 . 0.9500 ?
C47 C48 . 1.446(6) ?
C48 C49 . 1.492(7) ?
C49 O51 . 1.247(6) ?
C49 O50 . 1.274(6) ?
O51 La2 2 2.542(4) ?

loop_
_geom_hbond_atom_site_label_D
_geom_hbond_atom_site_label_H
_geom_hbond_atom_site_label_A
_geom_hbond_site_symmetry_A
_geom_hbond_distance_DH
_geom_hbond_distance_HA
_geom_hbond_distance_DA
_geom_hbond_angle_DHA
O3 H3A O38 2_565 0.90 2.01 2.865(4) 159
O3 H3B O26 1_455 0.90 2.21 3.008(5) 148
O4 H4A O50 2 0.90 1.93 2.816(5) 168
O4 H4B O5 2 0.90 2.39 2.963(5) 122
O5 H5A O36 1_545 0.90 1.84 2.705(5) 162
O5 H5B O23 2_655 0.90 1.95 2.750(4) 148
O6 H6B O22 . 0.88 1.88 2.736(4) 163
